data_1545847
loop_
_publ_author_name
'Dubey, Ritesh'
'Mir, Niyaz A.'
'Desiraju, Gautam R.'

_publ_section_title
;
 Quaternary cocrystals: combinatorial synthetic strategies based on
 long-range synthon Aufbau modules (LSAM)
;
_journal_issue 2
_journal_name_full IUCrJ
_journal_page_first 102
_journal_page_last 107
_journal_paper_doi 10.1107/S2052252515023957
_journal_volume 3
_journal_year 2016
_chemical_formula_sum 'C56 H56 N6 O8'
_chemical_formula_weight 941.06
_chemical_name_systematic
;
 ?
;
_space_group_crystal_system triclinic
_space_group_IT_number 2
_space_group_name_Hall '-P 1'
_space_group_name_H-M_alt 'P -1'
_symmetry_space_group_name_Hall '-P 1'
_symmetry_space_group_name_H-M 'P -1'
_atom_sites_solution_hydrogens mixed
_audit_creation_method SHELXL-2013
_cell_angle_alpha 102.012(3)
_cell_angle_beta 105.153(3)
_cell_angle_gamma 112.368(3)
_cell_formula_units_Z 1
_cell_length_a 10.1510(11)
_cell_length_b 11.2084(12)
_cell_length_c 12.3363(13)
_cell_measurement_temperature 150(2)
_cell_volume 1176.1(2)
_computing_structure_refinement 'SHELXL-2013 (Sheldrick, 2013)'
_diffrn_ambient_temperature 150(2)
_diffrn_measured_fraction_theta_full 0.993
_diffrn_measured_fraction_theta_max 0.994
_diffrn_measurement_device_type 'CCD area detector'
_diffrn_measurement_method 'phi and omega scans'
_diffrn_radiation_type MoK\a
_diffrn_radiation_wavelength 0.71073
_diffrn_reflns_av_R_equivalents 0.0358
_diffrn_reflns_av_unetI/netI 0.0194
_diffrn_reflns_Laue_measured_fraction_full 0.993
_diffrn_reflns_Laue_measured_fraction_max 0.994
_diffrn_reflns_limit_h_max 12
_diffrn_reflns_limit_h_min -12
_diffrn_reflns_limit_k_max 13
_diffrn_reflns_limit_k_min -13
_diffrn_reflns_limit_l_max 15
_diffrn_reflns_limit_l_min -15
_diffrn_reflns_number 42928
_diffrn_reflns_point_group_measured_fraction_full 0.993
_diffrn_reflns_point_group_measured_fraction_max 0.994
_diffrn_reflns_theta_full 25.242
_diffrn_reflns_theta_max 25.999
_diffrn_reflns_theta_min 3.215
_diffrn_source 'sealed tube'
_exptl_absorpt_coefficient_mu 0.090
_exptl_absorpt_correction_T_max 0.980
_exptl_absorpt_correction_T_min 0.955
_exptl_absorpt_correction_type analytical
_exptl_absorpt_process_details 'Bruker, AXS, 2008'
_exptl_crystal_colour Orange
_exptl_crystal_density_diffrn 1.329
_exptl_crystal_description Block
_exptl_crystal_F_000 498
_exptl_crystal_size_max 0.750
_exptl_crystal_size_mid 0.430
_exptl_crystal_size_min 0.220
_refine_diff_density_max 1.115
_refine_diff_density_min -0.605
_refine_diff_density_rms 0.162
_refine_ls_extinction_method none
_refine_ls_goodness_of_fit_ref 1.193
_refine_ls_hydrogen_treatment mixed
_refine_ls_matrix_type full
_refine_ls_number_parameters 327
_refine_ls_number_reflns 4600
_refine_ls_number_restraints 0
_refine_ls_restrained_S_all 1.193
_refine_ls_R_factor_all 0.1121
_refine_ls_R_factor_gt 0.1045
_refine_ls_shift/su_max 0.001
_refine_ls_shift/su_mean 0.000
_refine_ls_structure_factor_coef Fsqd
_refine_ls_weighting_details
;
 w=1/[\s^2^(Fo^2^)+(0.1504P)^2^+12.4077P]
 where P=(Fo^2^+2Fc^2^)/3
;
_refine_ls_weighting_scheme calc
_refine_ls_wR_factor_gt 0.4103
_refine_ls_wR_factor_ref 0.4122
_reflns_Friedel_coverage 0.000
_reflns_number_gt 3988
_reflns_number_total 4600
_reflns_threshold_expression 'I > 2\s(I)'
_cod_data_source_file hi5641.cif
_cod_data_source_block QS_PGL_TMP_PHE_PYR_hydrate
_cod_depositor_comments
;
The following automatic conversions were performed:

'_exptl_absorpt_correction_type' value 'Analytical' changed to
'analytical' according to
/home/data/users/saulius/crontab/automatic-downloads/rss-feeds/IUCr/lib/dictionaries/cif_core.dic
dictionary named 'cif_core.dic' version 2.4.2 from 2011-04-26.

Automatic conversion script
Id: cif_fix_values 4973 2017-02-22 13:04:09Z antanas 
;
_cod_database_code 1545847
_shelx_space_group_comment
;
The symmetry employed for this shelxl refinement is uniquely defined
by the following loop, which should always be used as a source of
symmetry information in preference to the above space-group names.
They are only intended as comments.
;
_shelx_estimated_absorpt_t_min 0.936
_shelx_estimated_absorpt_t_max 0.981
_shelxl_version_number 2013-2

loop_
_space_group_symop_operation_xyz
'x, y, z'
'-x, -y, -z'

loop_
_atom_site_label
_atom_site_type_symbol
_atom_site_fract_x
_atom_site_fract_y
_atom_site_fract_z
_atom_site_U_iso_or_equiv
_atom_site_adp_type
_atom_site_occupancy
_atom_site_site_symmetry_order
_atom_site_calc_flag
_atom_site_refinement_flags_posn
_atom_site_refinement_flags_adp
O4 O 1.1503(6) 0.3103(5) 0.5643(4) 0.0288(11) Uani 1 1 d . .
H4A H 1.181(9) 0.413(9) 0.626(7) 0.03(2) Uiso 1 1 d . .
N2 N 0.3966(6) 0.8030(5) 0.1875(4) 0.0172(10) Uani 1 1 d . .
N1 N 0.6183(6) 0.7451(5) 0.3122(4) 0.0190(11) Uani 1 1 d . .
C7 C 0.4685(7) 0.6546(6) 0.2730(5) 0.0183(12) Uani 1 1 d . .
C10 C 0.6577(7) 0.8631(6) 0.2909(5) 0.0176(12) Uani 1 1 d . .
C14 C 0.8257(7) 0.9640(6) 0.3384(6) 0.0224(13) Uani 1 1 d . .
H14A H 0.8865 0.9270 0.3824 0.034 Uiso 1 1 calc R U
H14B H 0.8435 1.0512 0.3921 0.034 Uiso 1 1 calc R U
H14C H 0.8564 0.9794 0.2715 0.034 Uiso 1 1 calc R U
C13 C 0.5858(7) 1.0212(7) 0.1969(6) 0.0239(13) Uani 1 1 d . .
H13A H 0.4915 1.0227 0.1522 0.036 Uiso 1 1 calc R U
H13B H 0.6487 1.0249 0.1482 0.036 Uiso 1 1 calc R U
H13C H 0.6439 1.1008 0.2712 0.036 Uiso 1 1 calc R U
C9 C 0.5451(7) 0.8919(6) 0.2259(5) 0.0167(12) Uani 1 1 d . .
C8 C 0.3557(7) 0.6846(6) 0.2102(5) 0.0166(12) Uani 1 1 d . .
C12 C 0.1877(7) 0.5857(7) 0.1638(6) 0.0256(14) Uani 1 1 d . .
H12A H 0.1271 0.6277 0.1279 0.038 Uiso 1 1 calc R U
H12B H 0.1599 0.5632 0.2299 0.038 Uiso 1 1 calc R U
H12C H 0.1662 0.5015 0.1032 0.038 Uiso 1 1 calc R U
C11 C 0.4284(8) 0.5230(7) 0.2988(6) 0.0270(14) Uani 1 1 d . .
H11A H 0.5230 0.5197 0.3398 0.041 Uiso 1 1 calc R U
H11B H 0.3674 0.4449 0.2235 0.041 Uiso 1 1 calc R U
H11C H 0.3686 0.5184 0.3500 0.041 Uiso 1 1 calc R U
O1 O 0.8147(5) 0.4578(5) 0.2637(4) 0.0223(10) Uani 1 1 d . .
H1 H 0.7506 0.4601 0.2062 0.033 Uiso 1 1 calc R U
O2 O 1.1337(5) 0.2404(5) 0.3394(4) 0.0233(10) Uani 1 1 d . .
H2 H 1.1445 0.2766 0.4101 0.035 Uiso 1 1 calc R U
O3 O 0.8272(5) 0.1413(5) -0.0574(4) 0.0224(10) Uani 1 1 d . .
H3 H 0.7546 0.1520 -0.0976 0.034 Uiso 1 1 calc R U
C6 C 0.8161(6) 0.3005(6) 0.1005(5) 0.0156(12) Uani 1 1 d . .
H6 H 0.7433 0.3142 0.0450 0.019 Uiso 1 1 calc R U
C4 C 0.9816(7) 0.1942(6) 0.1423(5) 0.0194(12) Uani 1 1 d . .
H4 H 1.0229 0.1361 0.1152 0.023 Uiso 1 1 calc R U
C2 C 0.9723(6) 0.3501(6) 0.3065(5) 0.0153(11) Uani 1 1 d . .
H2A H 1.0047 0.3961 0.3897 0.018 Uiso 1 1 calc R U
C3 C 1.0281(6) 0.2615(6) 0.2630(5) 0.0150(11) Uani 1 1 d . .
C21 C 1.5274(7) 0.0635(6) 0.4896(5) 0.0165(12) Uani 1 1 d . .
C5 C 0.8731(6) 0.2124(6) 0.0602(5) 0.0162(12) Uani 1 1 d . .
C20 C 1.6882(7) 0.1537(6) 0.5375(5) 0.0202(13) Uani 1 1 d . .
C16 C 1.4228(7) 0.0998(6) 0.4213(5) 0.0203(13) Uani 1 1 d . .
C1 C 0.8660(6) 0.3673(6) 0.2208(5) 0.0148(11) Uani 1 1 d . .
C19 C 1.7403(8) 0.2778(6) 0.5163(6) 0.0238(13) Uani 1 1 d . .
H19 H 1.8474 0.3386 0.5478 0.029 Uiso 1 1 calc R U
C17 C 1.4814(8) 0.2267(7) 0.4035(6) 0.0252(14) Uani 1 1 d . .
H17 H 1.4126 0.2531 0.3589 0.030 Uiso 1 1 calc R U
C15 C 1.2622(7) 0.0064(7) 0.3744(6) 0.0229(13) Uani 1 1 d . .
H15 H 1.1912 0.0301 0.3289 0.028 Uiso 1 1 calc R U
C22 C 1.7909(7) 0.1138(7) 0.6070(6) 0.0235(13) Uani 1 1 d . .
H22 H 1.8983 0.1737 0.6403 0.028 Uiso 1 1 calc R U
C18 C 1.6376(8) 0.3134(7) 0.4499(6) 0.0275(15) Uani 1 1 d . .
H18 H 1.6751 0.3982 0.4362 0.033 Uiso 1 1 calc R U
N3 N 0.6120(6) 0.4810(5) 0.0789(4) 0.0189(11) Uani 1 1 d . .
C23 C 0.4639(7) 0.3857(6) 0.0304(5) 0.0181(12) Uani 1 1 d . .
C26 C 0.6497(7) 0.5937(6) 0.0486(5) 0.0171(12) Uani 1 1 d . .
C24 C 0.4195(8) 0.2629(7) 0.0597(6) 0.0230(13) Uani 1 1 d . .
H24 H 0.4950 0.2484 0.1113 0.028 Uiso 1 1 calc R U
C27 C 0.8063(7) 0.6977(7) 0.0961(6) 0.0240(13) Uani 1 1 d . .
H27 H 0.8840 0.6872 0.1495 0.029 Uiso 1 1 calc R U
C28 C 0.8431(8) 0.8120(7) 0.0644(6) 0.0269(14) Uani 1 1 d . .
H28 H 0.9475 0.8801 0.0953 0.032 Uiso 1 1 calc R U
C25 C 0.2710(8) 0.1679(7) 0.0141(6) 0.0261(14) Uani 1 1 d . .
H25 H 0.2419 0.0870 0.0344 0.031 Uiso 1 1 calc R U

loop_
_atom_site_aniso_label
_atom_site_aniso_U_11
_atom_site_aniso_U_22
_atom_site_aniso_U_33
_atom_site_aniso_U_23
_atom_site_aniso_U_13
_atom_site_aniso_U_12
O4 0.037(3) 0.032(3) 0.020(2) 0.006(2) 0.003(2) 0.024(2)
N2 0.018(2) 0.020(3) 0.012(2) 0.0047(19) 0.0032(19) 0.010(2)
N1 0.021(3) 0.025(3) 0.015(2) 0.007(2) 0.007(2) 0.015(2)
C7 0.026(3) 0.018(3) 0.014(3) 0.006(2) 0.011(2) 0.012(3)
C10 0.020(3) 0.022(3) 0.014(3) 0.006(2) 0.007(2) 0.012(2)
C14 0.019(3) 0.024(3) 0.021(3) 0.006(2) 0.004(2) 0.010(3)
C13 0.024(3) 0.023(3) 0.025(3) 0.011(3) 0.007(3) 0.012(3)
C9 0.019(3) 0.018(3) 0.014(3) 0.005(2) 0.005(2) 0.010(2)
C8 0.019(3) 0.018(3) 0.012(3) 0.005(2) 0.006(2) 0.008(2)
C12 0.020(3) 0.026(3) 0.025(3) 0.010(3) 0.006(3) 0.005(3)
C11 0.034(4) 0.024(3) 0.030(3) 0.014(3) 0.015(3) 0.015(3)
O1 0.029(2) 0.026(2) 0.018(2) 0.0070(18) 0.0042(18) 0.022(2)
O2 0.025(2) 0.031(2) 0.019(2) 0.0102(19) 0.0041(18) 0.021(2)
O3 0.025(2) 0.030(2) 0.016(2) 0.0061(18) 0.0029(17) 0.020(2)
C6 0.014(3) 0.020(3) 0.018(3) 0.010(2) 0.005(2) 0.012(2)
C4 0.020(3) 0.025(3) 0.024(3) 0.012(3) 0.010(2) 0.018(3)
C2 0.015(3) 0.015(3) 0.014(3) 0.005(2) 0.003(2) 0.007(2)
C3 0.012(3) 0.016(3) 0.019(3) 0.010(2) 0.004(2) 0.008(2)
C21 0.020(3) 0.018(3) 0.012(3) 0.003(2) 0.006(2) 0.010(2)
C5 0.014(3) 0.021(3) 0.018(3) 0.009(2) 0.006(2) 0.011(2)
C20 0.021(3) 0.023(3) 0.018(3) 0.005(2) 0.010(2) 0.011(3)
C16 0.025(3) 0.023(3) 0.020(3) 0.008(2) 0.011(3) 0.016(3)
C1 0.015(3) 0.014(3) 0.021(3) 0.010(2) 0.009(2) 0.010(2)
C19 0.024(3) 0.019(3) 0.028(3) 0.006(3) 0.013(3) 0.008(3)
C17 0.032(4) 0.028(3) 0.029(3) 0.017(3) 0.016(3) 0.021(3)
C15 0.023(3) 0.026(3) 0.023(3) 0.007(3) 0.006(3) 0.017(3)
C22 0.016(3) 0.027(3) 0.025(3) 0.006(3) 0.005(2) 0.010(3)
C18 0.037(4) 0.020(3) 0.035(4) 0.015(3) 0.021(3) 0.014(3)
N3 0.022(3) 0.023(3) 0.016(2) 0.006(2) 0.006(2) 0.016(2)
C23 0.021(3) 0.023(3) 0.015(3) 0.006(2) 0.007(2) 0.014(3)
C26 0.020(3) 0.021(3) 0.015(3) 0.007(2) 0.008(2) 0.013(2)
C24 0.030(3) 0.024(3) 0.022(3) 0.011(3) 0.010(3) 0.017(3)
C27 0.021(3) 0.027(3) 0.020(3) 0.004(3) 0.005(2) 0.010(3)
C28 0.024(3) 0.023(3) 0.032(4) 0.007(3) 0.013(3) 0.010(3)
C25 0.031(3) 0.023(3) 0.026(3) 0.009(3) 0.012(3) 0.014(3)

loop_
_atom_type_symbol
_atom_type_description
_atom_type_scat_dispersion_real
_atom_type_scat_dispersion_imag
_atom_type_scat_source
C C 0.0033 0.0016 'International Tables Vol C Tables 4.2.6.8 and 6.1.1.4'
H H 0.0000 0.0000 'International Tables Vol C Tables 4.2.6.8 and 6.1.1.4'
N N 0.0061 0.0033 'International Tables Vol C Tables 4.2.6.8 and 6.1.1.4'
O O 0.0106 0.0060 'International Tables Vol C Tables 4.2.6.8 and 6.1.1.4'

loop_
_geom_angle_atom_site_label_1
_geom_angle_atom_site_label_2
_geom_angle_atom_site_label_3
_geom_angle
_geom_angle_site_symmetry_1
_geom_angle_site_symmetry_3
C9 N2 C8 119.6(5) . .
C10 N1 C7 119.3(5) . .
N1 C7 C8 120.1(5) . .
N1 C7 C11 117.9(5) . .
C8 C7 C11 122.1(6) . .
N1 C10 C9 120.6(5) . .
N1 C10 C14 118.3(5) . .
C9 C10 C14 121.1(5) . .
C10 C14 H14A 109.5 . .
C10 C14 H14B 109.5 . .
H14A C14 H14B 109.5 . .
C10 C14 H14C 109.5 . .
H14A C14 H14C 109.5 . .
H14B C14 H14C 109.5 . .
C9 C13 H13A 109.5 . .
C9 C13 H13B 109.5 . .
H13A C13 H13B 109.5 . .
C9 C13 H13C 109.5 . .
H13A C13 H13C 109.5 . .
H13B C13 H13C 109.5 . .
N2 C9 C10 120.2(5) . .
N2 C9 C13 117.9(5) . .
C10 C9 C13 121.9(5) . .
N2 C8 C7 120.2(5) . .
N2 C8 C12 118.1(5) . .
C7 C8 C12 121.6(5) . .
C8 C12 H12A 109.5 . .
C8 C12 H12B 109.5 . .
H12A C12 H12B 109.5 . .
C8 C12 H12C 109.5 . .
H12A C12 H12C 109.5 . .
H12B C12 H12C 109.5 . .
C7 C11 H11A 109.5 . .
C7 C11 H11B 109.5 . .
H11A C11 H11B 109.5 . .
C7 C11 H11C 109.5 . .
H11A C11 H11C 109.5 . .
H11B C11 H11C 109.5 . .
C1 O1 H1 109.5 . .
C3 O2 H2 109.5 . .
C5 O3 H3 109.5 . .
C1 C6 C5 119.4(5) . .
C1 C6 H6 120.3 . .
C5 C6 H6 120.3 . .
C3 C4 C5 119.3(5) . .
C3 C4 H4 120.3 . .
C5 C4 H4 120.3 . .
C3 C2 C1 116.5(5) . .
C3 C2 H2A 121.7 . .
C1 C2 H2A 121.7 . .
O2 C3 C4 117.2(5) . .
O2 C3 C2 120.6(5) . .
C4 C3 C2 122.1(5) . .
C16 C21 C20 120.1(6) . .
C16 C21 C21 120.3(7) . 2_856
C20 C21 C21 119.6(7) . 2_856
O3 C5 C6 122.6(5) . .
O3 C5 C4 117.5(5) . .
C6 C5 C4 119.9(5) . .
C19 C20 C21 119.0(6) . .
C19 C20 C22 122.4(6) . .
C21 C20 C22 118.6(6) . .
C17 C16 C21 118.6(6) . .
C17 C16 C15 122.9(6) . .
C21 C16 C15 118.5(6) . .
C6 C1 O1 120.9(5) . .
C6 C1 C2 122.7(5) . .
O1 C1 C2 116.4(5) . .
C18 C19 C20 120.8(6) . .
C18 C19 H19 119.6 . .
C20 C19 H19 119.6 . .
C18 C17 C16 120.9(6) . .
C18 C17 H17 119.5 . .
C16 C17 H17 119.5 . .
C22 C15 C16 121.8(6) 2_856 .
C22 C15 H15 119.1 2_856 .
C16 C15 H15 119.1 . .
C15 C22 C20 121.2(6) 2_856 .
C15 C22 H22 119.4 2_856 .
C20 C22 H22 119.4 . .
C17 C18 C19 120.6(6) . .
C17 C18 H18 119.7 . .
C19 C18 H18 119.7 . .
C26 N3 C23 117.7(5) . .
N3 C23 C26 120.8(6) . 2_665
N3 C23 C24 119.3(5) . .
C26 C23 C24 119.8(6) 2_665 .
N3 C26 C23 121.4(6) . 2_665
N3 C26 C27 120.2(5) . .
C23 C26 C27 118.4(6) 2_665 .
C25 C24 C23 120.1(6) . .
C25 C24 H24 120.0 . .
C23 C24 H24 120.0 . .
C28 C27 C26 119.6(6) . .
C28 C27 H27 120.2 . .
C26 C27 H27 120.2 . .
C27 C28 C25 121.6(6) . 2_665
C27 C28 H28 119.2 . .
C25 C28 H28 119.2 2_665 .
C24 C25 C28 120.4(6) . 2_665
C24 C25 H25 119.8 . .
C28 C25 H25 119.8 2_665 .

loop_
_geom_bond_atom_site_label_1
_geom_bond_atom_site_label_2
_geom_bond_distance
_geom_bond_site_symmetry_2
O4 H4A 1.11(8) .
N2 C9 1.333(8) .
N2 C8 1.344(8) .
N1 C10 1.333(8) .
N1 C7 1.347(8) .
C7 C8 1.401(8) .
C7 C11 1.499(8) .
C10 C9 1.401(8) .
C10 C14 1.504(8) .
C14 H14A 0.9800 .
C14 H14B 0.9800 .
C14 H14C 0.9800 .
C13 C9 1.496(8) .
C13 H13A 0.9800 .
C13 H13B 0.9800 .
C13 H13C 0.9800 .
C8 C12 1.501(8) .
C12 H12A 0.9800 .
C12 H12B 0.9800 .
C12 H12C 0.9800 .
C11 H11A 0.9800 .
C11 H11B 0.9800 .
C11 H11C 0.9800 .
O1 C1 1.379(7) .
O1 H1 0.8400 .
O2 C3 1.361(7) .
O2 H2 0.8400 .
O3 C5 1.356(7) .
O3 H3 0.8400 .
C6 C1 1.369(8) .
C6 C5 1.392(8) .
C6 H6 0.9500 .
C4 C3 1.380(8) .
C4 C5 1.398(8) .
C4 H4 0.9500 .
C2 C3 1.400(8) .
C2 C1 1.402(8) .
C2 H2A 0.9500 .
C21 C16 1.416(8) .
C21 C20 1.424(9) .
C21 C21 1.422(12) 2_856
C20 C19 1.395(9) .
C20 C22 1.438(9) .
C16 C17 1.407(9) .
C16 C15 1.429(9) .
C19 C18 1.387(10) .
C19 H19 0.9500 .
C17 C18 1.381(10) .
C17 H17 0.9500 .
C15 C22 1.341(9) 2_856
C15 H15 0.9500 .
C22 C15 1.341(9) 2_856
C22 H22 0.9500 .
C18 H18 0.9500 .
N3 C26 1.336(8) .
N3 C23 1.342(8) .
C23 C26 1.429(8) 2_665
C23 C24 1.431(9) .
C26 C23 1.429(8) 2_665
C26 C27 1.431(9) .
C24 C25 1.345(10) .
C24 H24 0.9500 .
C27 C28 1.362(9) .
C27 H27 0.9500 .
C28 C25 1.425(10) 2_665
C28 H28 0.9500 .
C25 C28 1.425(10) 2_665
C25 H25 0.9500 .

loop_
_geom_hbond_atom_site_label_D
_geom_hbond_atom_site_label_H
_geom_hbond_atom_site_label_A
_geom_hbond_distance_DH
_geom_hbond_distance_HA
_geom_hbond_distance_DA
_geom_hbond_angle_DHA
_geom_hbond_site_symmetry_A
O4 H4A O1 1.11(8) 1.75(8) 2.828(6) 162(7) 2_766
O1 H1 N3 0.84 1.94 2.775(6) 175.5 .
O2 H2 O4 0.84 1.84 2.662(6) 165.3 .
O3 H3 N2 0.84 1.94 2.779(6) 173.7 2_665
C6 H6 N2 0.95 2.62 3.317(7) 130.7 2_665

loop_
_geom_torsion_atom_site_label_1
_geom_torsion_atom_site_label_2
_geom_torsion_atom_site_label_3
_geom_torsion_atom_site_label_4
_geom_torsion
_geom_torsion_site_symmetry_1
_geom_torsion_site_symmetry_4
C10 N1 C7 C8 0.2(8) . .
C10 N1 C7 C11 -179.9(5) . .
C7 N1 C10 C9 -1.6(8) . .
C7 N1 C10 C14 178.5(5) . .
C8 N2 C9 C10 -0.9(8) . .
C8 N2 C9 C13 178.9(5) . .
N1 C10 C9 N2 2.0(9) . .
C14 C10 C9 N2 -178.1(5) . .
N1 C10 C9 C13 -177.8(5) . .
C14 C10 C9 C13 2.1(9) . .
C9 N2 C8 C7 -0.4(8) . .
C9 N2 C8 C12 -178.9(5) . .
N1 C7 C8 N2 0.8(8) . .
C11 C7 C8 N2 -179.1(5) . .
N1 C7 C8 C12 179.2(5) . .
C11 C7 C8 C12 -0.7(9) . .
C5 C4 C3 O2 179.9(5) . .
C5 C4 C3 C2 -1.2(9) . .
C1 C2 C3 O2 178.8(5) . .
C1 C2 C3 C4 0.0(8) . .
C1 C6 C5 O3 179.0(5) . .
C1 C6 C5 C4 -0.8(8) . .
C3 C4 C5 O3 -178.1(5) . .
C3 C4 C5 C6 1.6(9) . .
C16 C21 C20 C19 0.2(9) . .
C21 C21 C20 C19 179.9(6) 2_856 .
C16 C21 C20 C22 179.7(5) . .
C21 C21 C20 C22 -0.6(10) 2_856 .
C20 C21 C16 C17 -0.7(9) . .
C21 C21 C16 C17 179.6(6) 2_856 .
C20 C21 C16 C15 179.8(5) . .
C21 C21 C16 C15 0.2(10) 2_856 .
C5 C6 C1 O1 178.5(5) . .
C5 C6 C1 C2 -0.5(9) . .
C3 C2 C1 C6 0.9(8) . .
C3 C2 C1 O1 -178.1(5) . .
C21 C20 C19 C18 0.1(9) . .
C22 C20 C19 C18 -179.4(6) . .
C21 C16 C17 C18 1.0(9) . .
C15 C16 C17 C18 -179.6(6) . .
C17 C16 C15 C22 -179.7(6) . 2_856
C21 C16 C15 C22 -0.4(9) . 2_856
C19 C20 C22 C15 -179.7(6) . 2_856
C21 C20 C22 C15 0.8(9) . 2_856
C16 C17 C18 C19 -0.7(10) . .
C20 C19 C18 C17 0.1(10) . .
C26 N3 C23 C26 -1.5(9) . 2_665
C26 N3 C23 C24 179.3(5) . .
C23 N3 C26 C23 1.5(9) . 2_665
C23 N3 C26 C27 -179.1(5) . .
N3 C23 C24 C25 178.4(6) . .
C26 C23 C24 C25 -0.8(9) 2_665 .
N3 C26 C27 C28 179.9(6) . .
C23 C26 C27 C28 -0.6(9) 2_665 .
C26 C27 C28 C25 0.9(10) . 2_665
C23 C24 C25 C28 0.6(10) . 2_665
